data_7236014
loop_
_publ_author_name
'Hazra, Susanta'
'Martins, Lu\'isa M. D. R. S.'
'Guedes da Silva, M. F\'atima C.'
'Pombeiro, Armando J. L.'

_publ_section_title
;
 Sulfonated Schiff base copper(ii) complexes as efficient and selective
 catalysts in alcohol oxidation: syntheses and crystal structures
;
_journal_issue 109
_journal_name_full 'RSC Advances'
_journal_page_first 90079
_journal_paper_doi 10.1039/C5RA19498A
_journal_volume 5
_journal_year 2015
_chemical_formula_sum 'C32 H38 Cu2 N2 O14 S2'
_chemical_formula_weight 865.84
_space_group_crystal_system monoclinic
_space_group_IT_number 14
_space_group_name_Hall '-P 2yn'
_space_group_name_H-M_alt 'P 1 21/n 1'
_atom_sites_solution_hydrogens mixed
_audit_creation_method SHELXL-2014
_audit_update_record
;
2015-07-07 deposited with the CCDC.
2015-10-15 downloaded from the CCDC.
;
_cell_angle_alpha 90
_cell_angle_beta 92.839(4)
_cell_angle_gamma 90
_cell_formula_units_Z 2
_cell_length_a 7.7522(10)
_cell_length_b 17.119(2)
_cell_length_c 13.2121(14)
_cell_measurement_reflns_used 9978
_cell_measurement_temperature 293(2)
_cell_measurement_theta_max 26.35
_cell_measurement_theta_min 2.38
_cell_volume 1751.2(4)
_computing_cell_refinement 'Bruker SAINT'
_computing_data_collection 'Bruker APEX2'
_computing_data_reduction 'Bruker SAINT'
_computing_molecular_graphics 'Bruker SHELXTL'
_computing_publication_material 'Bruker SHELXTL'
_computing_structure_refinement 'SHELXL-2014 (Sheldrick, 2014)'
_computing_structure_solution 'SHELXS-1997 (Sheldrick, 1997)'
_diffrn_ambient_temperature 293(2)
_diffrn_measured_fraction_theta_full 1.000
_diffrn_measured_fraction_theta_max 0.998
_diffrn_measurement_device_type 'Bruker APEX-II PHOTON'
_diffrn_measurement_method '\f and \w scans'
_diffrn_radiation_type MoK\a
_diffrn_radiation_wavelength 0.71073
_diffrn_reflns_av_R_equivalents 0.0282
_diffrn_reflns_av_unetI/netI 0.0138
_diffrn_reflns_Laue_measured_fraction_full 1.000
_diffrn_reflns_Laue_measured_fraction_max 0.998
_diffrn_reflns_limit_h_max 9
_diffrn_reflns_limit_h_min -9
_diffrn_reflns_limit_k_max 21
_diffrn_reflns_limit_k_min -21
_diffrn_reflns_limit_l_max 16
_diffrn_reflns_limit_l_min -16
_diffrn_reflns_number 30546
_diffrn_reflns_point_group_measured_fraction_full 1.000
_diffrn_reflns_point_group_measured_fraction_max 0.998
_diffrn_reflns_theta_full 25.242
_diffrn_reflns_theta_max 26.432
_diffrn_reflns_theta_min 2.379
_exptl_absorpt_coefficient_mu 1.406
_exptl_absorpt_correction_T_max 0.787
_exptl_absorpt_correction_T_min 0.711
_exptl_absorpt_correction_type multi-scan
_exptl_absorpt_process_details SADABS
_exptl_crystal_colour Green
_exptl_crystal_density_diffrn 1.642
_exptl_crystal_description Needle
_exptl_crystal_F_000 892
_exptl_crystal_size_max 0.250
_exptl_crystal_size_mid 0.220
_exptl_crystal_size_min 0.170
_refine_diff_density_max 0.507
_refine_diff_density_min -0.263
_refine_diff_density_rms 0.094
_refine_ls_extinction_method none
_refine_ls_goodness_of_fit_ref 1.038
_refine_ls_hydrogen_treatment mixed
_refine_ls_matrix_type full
_refine_ls_number_parameters 246
_refine_ls_number_reflns 3592
_refine_ls_number_restraints 3
_refine_ls_restrained_S_all 1.040
_refine_ls_R_factor_all 0.0357
_refine_ls_R_factor_gt 0.0321
_refine_ls_shift/su_max 0.002
_refine_ls_shift/su_mean 0.000
_refine_ls_structure_factor_coef Fsqd
_refine_ls_weighting_details 'w=1/[\s^2^(Fo^2^)+(0.0445P)^2^+1.2802P] where P=(Fo^2^+2Fc^2^)/3'
_refine_ls_weighting_scheme calc
_refine_ls_wR_factor_gt 0.0796
_refine_ls_wR_factor_ref 0.0816
_reflns_Friedel_coverage 0.000
_reflns_number_gt 3270
_reflns_number_total 3592
_reflns_threshold_expression 'I > 2\s(I)'
_cod_data_source_file c5ra19498a2.cif
_cod_data_source_block SH284A_5
_cod_depositor_comments
;
The following automatic conversions were performed:

data item '_exptl_absorpt_correction_type' value 'Multi-scan' was
changed to 'multi-scan' in accordance with the
/home/saulius/struct/COD-crude-data/automatic-downloads/DataCite-retrospective/RSC/depositions/lib/dictionaries/cif_core.dic
dictionary named 'cif_core.dic' version 2.4.2 last updated on
2011-04-26.

data item '_space_group_crystal_system' value 'Monoclinic' was
changed to 'monoclinic' in accordance with the
/home/saulius/struct/COD-crude-data/automatic-downloads/DataCite-retrospective/RSC/depositions/lib/dictionaries/cif_core.dic
dictionary named 'cif_core.dic' version 2.4.2 last updated on
2011-04-26.

Automatic conversion script
Id: cif_fix_values 6909 2019-04-08 15:41:33Z antanas 
;
_cod_original_sg_symbol_H-M 'P 21/n'
_cod_database_code 7236014
_shelx_space_group_comment
;
The symmetry employed for this shelxl refinement is uniquely defined
by the following loop, which should always be used as a source of
symmetry information in preference to the above space-group names.
They are only intended as comments.
;
_shelx_estimated_absorpt_t_min 0.720
_shelx_estimated_absorpt_t_max 0.796
_shelxl_version_number 2014-1

loop_
_space_group_symop_operation_xyz
'x, y, z'
'-x+1/2, y+1/2, -z+1/2'
'-x, -y, -z'
'x-1/2, -y-1/2, z-1/2'

loop_
_atom_site_label
_atom_site_type_symbol
_atom_site_fract_x
_atom_site_fract_y
_atom_site_fract_z
_atom_site_U_iso_or_equiv
_atom_site_adp_type
_atom_site_occupancy
_atom_site_site_symmetry_order
_atom_site_calc_flag
_atom_site_refinement_flags_posn
_atom_site_refinement_flags_adp
Cu1 Cu 0.14356(3) 0.92651(2) 1.00960(2) 0.02701(9) Uani 1 1 d . .
S1 S 0.23245(7) 0.75860(3) 1.04568(4) 0.03321(14) Uani 1 1 d . .
O6 O 0.26083(19) 0.99195(8) 1.11693(11) 0.0305(3) Uani 1 1 d D .
O3 O 0.1984(2) 0.83503(8) 1.09404(11) 0.0369(4) Uani 1 1 d . .
O4 O 0.3556(2) 0.76608(10) 0.96779(14) 0.0466(4) Uani 1 1 d . .
O5 O 0.2715(3) 0.69917(10) 1.11983(14) 0.0557(5) Uani 1 1 d . .
N1 N 0.0332(2) 0.86281(9) 0.89890(12) 0.0256(3) Uani 1 1 d . .
O2 O 0.2340(2) 1.15046(9) 0.85203(12) 0.0428(4) Uani 1 1 d . .
O1 O 0.13461(19) 1.01997(8) 0.93078(10) 0.0299(3) Uani 1 1 d . .
O7 O 0.4544(3) 0.09541(12) 0.02499(16) 0.0569(5) Uani 1 1 d D .
C6 C 0.0859(3) 0.95941(12) 0.76746(14) 0.0272(4) Uani 1 1 d . .
C1 C 0.1361(2) 1.02206(11) 0.83100(14) 0.0256(4) Uani 1 1 d . .
C15 C 0.3467(4) 0.96288(15) 1.20847(19) 0.0468(6) Uani 1 1 d . .
H15A H 0.4419 0.9295 1.1910 0.056 Uiso 1 1 calc R U
H15B H 0.2663 0.9314 1.2450 0.056 Uiso 1 1 calc R U
C16 C 0.4139(4) 1.02708(16) 1.2754(2) 0.0533(7) Uani 1 1 d . .
H16A H 0.4986 1.0565 1.2410 0.080 Uiso 1 1 calc R U
H16B H 0.4659 1.0053 1.3365 0.080 Uiso 1 1 calc R U
H16C H 0.3204 1.0608 1.2919 0.080 Uiso 1 1 calc R U
C14 C 0.0337(3) 0.73508(12) 0.98309(14) 0.0279(4) Uani 1 1 d . .
C9 C -0.0462(3) 0.78889(11) 0.91686(14) 0.0270(4) Uani 1 1 d . .
C8 C 0.0274(3) 0.88604(11) 0.80523(14) 0.0270(4) Uani 1 1 d . .
H8 H -0.0199 0.8513 0.7574 0.032 Uiso 1 1 calc R U
C5 C 0.0858(3) 0.96789(14) 0.66064(15) 0.0350(5) Uani 1 1 d . .
H5 H 0.0514 0.9264 0.6189 0.042 Uiso 1 1 calc R U
C4 C 0.1357(3) 1.03650(14) 0.61901(16) 0.0394(5) Uani 1 1 d . .
H4 H 0.1366 1.0415 0.5489 0.047 Uiso 1 1 calc R U
C3 C 0.1857(3) 1.09953(13) 0.68091(17) 0.0364(5) Uani 1 1 d . .
H3 H 0.2192 1.1462 0.6518 0.044 Uiso 1 1 calc R U
C2 C 0.1856(3) 1.09291(12) 0.78460(16) 0.0298(4) Uani 1 1 d . .
C7 C 0.2879(4) 1.22324(15) 0.8128(2) 0.0596(8) Uani 1 1 d . .
H7A H 0.3813 1.2148 0.7689 0.089 Uiso 1 1 calc R U
H7B H 0.3260 1.2568 0.8677 0.089 Uiso 1 1 calc R U
H7C H 0.1930 1.2473 0.7752 0.089 Uiso 1 1 calc R U
C10 C -0.2035(3) 0.76921(14) 0.86836(17) 0.0370(5) Uani 1 1 d . .
H10 H -0.2600 0.8050 0.8253 0.044 Uiso 1 1 calc R U
C11 C -0.2762(3) 0.69678(15) 0.8838(2) 0.0448(6) Uani 1 1 d . .
H11 H -0.3807 0.6840 0.8502 0.054 Uiso 1 1 calc R U
C12 C -0.1966(3) 0.64328(15) 0.94810(19) 0.0450(6) Uani 1 1 d . .
H12 H -0.2465 0.5946 0.9577 0.054 Uiso 1 1 calc R U
C13 C -0.0410(3) 0.66244(13) 0.99861(17) 0.0382(5) Uani 1 1 d . .
H13 H 0.0132 0.6268 1.0427 0.046 Uiso 1 1 calc R U
H6E H 0.324(4) 1.0271(14) 1.089(2) 0.057 Uiso 1 1 d D U
H7WA H 0.501(4) 0.1388(12) 0.040(2) 0.057 Uiso 1 1 d D U
H7WB H 0.384(3) 0.108(2) -0.0222(19) 0.057 Uiso 1 1 d D U

loop_
_atom_site_aniso_label
_atom_site_aniso_U_11
_atom_site_aniso_U_22
_atom_site_aniso_U_33
_atom_site_aniso_U_23
_atom_site_aniso_U_13
_atom_site_aniso_U_12
Cu1 0.03963(16) 0.02148(14) 0.01965(14) -0.00050(8) -0.00130(10) -0.00374(9)
S1 0.0414(3) 0.0233(3) 0.0338(3) 0.0014(2) -0.0100(2) -0.0025(2)
O6 0.0344(8) 0.0291(7) 0.0275(7) -0.0016(6) -0.0026(6) -0.0043(6)
O3 0.0595(10) 0.0258(7) 0.0243(7) 0.0001(6) -0.0092(7) -0.0031(7)
O4 0.0369(9) 0.0437(10) 0.0592(11) -0.0109(8) 0.0026(8) -0.0058(7)
O5 0.0761(13) 0.0314(9) 0.0563(11) 0.0114(8) -0.0300(10) -0.0033(8)
N1 0.0313(8) 0.0213(8) 0.0240(8) -0.0009(6) -0.0004(6) -0.0005(6)
O2 0.0630(11) 0.0272(8) 0.0387(8) 0.0024(7) 0.0076(7) -0.0130(7)
O1 0.0449(8) 0.0249(7) 0.0200(6) -0.0001(5) 0.0031(6) -0.0056(6)
O7 0.0714(14) 0.0452(10) 0.0545(12) -0.0011(9) 0.0081(10) -0.0199(10)
C6 0.0313(10) 0.0276(10) 0.0227(9) 0.0015(8) 0.0004(7) 0.0040(8)
C1 0.0276(10) 0.0258(9) 0.0234(9) 0.0027(7) 0.0030(7) 0.0016(7)
C15 0.0609(16) 0.0362(13) 0.0411(13) -0.0056(10) -0.0216(11) 0.0076(11)
C16 0.0576(16) 0.0498(15) 0.0501(15) -0.0145(12) -0.0218(12) 0.0050(12)
C14 0.0337(10) 0.0263(10) 0.0238(10) -0.0023(7) 0.0007(8) -0.0034(8)
C9 0.0315(10) 0.0238(9) 0.0258(9) -0.0037(7) 0.0025(8) -0.0025(8)
C8 0.0318(10) 0.0260(10) 0.0229(9) -0.0040(7) -0.0021(7) 0.0025(8)
C5 0.0435(12) 0.0380(12) 0.0232(10) -0.0011(8) -0.0020(8) 0.0041(9)
C4 0.0495(13) 0.0469(13) 0.0217(10) 0.0082(9) 0.0018(9) 0.0031(11)
C3 0.0398(12) 0.0350(11) 0.0347(11) 0.0136(9) 0.0054(9) 0.0016(9)
C2 0.0320(10) 0.0277(10) 0.0301(10) 0.0032(8) 0.0045(8) -0.0003(8)
C7 0.090(2) 0.0295(12) 0.0602(17) 0.0063(12) 0.0108(15) -0.0181(13)
C10 0.0340(11) 0.0377(12) 0.0388(12) -0.0034(10) -0.0034(9) -0.0017(9)
C11 0.0353(12) 0.0459(14) 0.0530(15) -0.0083(11) -0.0006(10) -0.0133(10)
C12 0.0519(14) 0.0359(12) 0.0478(14) -0.0033(10) 0.0084(11) -0.0185(11)
C13 0.0516(13) 0.0272(11) 0.0359(11) 0.0031(9) 0.0018(10) -0.0069(9)

loop_
_atom_type_symbol
_atom_type_description
_atom_type_scat_dispersion_real
_atom_type_scat_dispersion_imag
_atom_type_scat_source
C C 0.0033 0.0016 'International Tables Vol C Tables 4.2.6.8 and 6.1.1.4'
H H 0.0000 0.0000 'International Tables Vol C Tables 4.2.6.8 and 6.1.1.4'
N N 0.0061 0.0033 'International Tables Vol C Tables 4.2.6.8 and 6.1.1.4'
O O 0.0106 0.0060 'International Tables Vol C Tables 4.2.6.8 and 6.1.1.4'
S S 0.1246 0.1234 'International Tables Vol C Tables 4.2.6.8 and 6.1.1.4'
Cu Cu 0.3201 1.2651 'International Tables Vol C Tables 4.2.6.8 and 6.1.1.4'

loop_
_geom_angle_atom_site_label_1
_geom_angle_atom_site_label_2
_geom_angle_atom_site_label_3
_geom_angle
O1 Cu1 O3 169.37(7)
O1 Cu1 N1 93.20(6)
O3 Cu1 N1 93.10(6)
O1 Cu1 O6 85.41(6)
O3 Cu1 O6 88.03(6)
N1 Cu1 O6 177.79(6)
O5 S1 O4 115.15(12)
O5 S1 O3 111.53(10)
O4 S1 O3 111.49(10)
O5 S1 C14 108.02(10)
O4 S1 C14 106.26(10)
O3 S1 C14 103.51(10)
C15 O6 Cu1 125.41(13)
C15 O6 H6E 110(2)
Cu1 O6 H6E 110(2)
S1 O3 Cu1 119.86(9)
C8 N1 C9 115.71(16)
C8 N1 Cu1 121.83(14)
C9 N1 Cu1 122.46(12)
C2 O2 C7 118.03(19)
C1 O1 Cu1 124.47(12)
H7WA O7 H7WB 102(3)
C1 C6 C5 120.20(19)
C1 C6 C8 122.94(17)
C5 C6 C8 116.82(18)
O1 C1 C6 124.10(17)
O1 C1 C2 118.04(17)
C6 C1 C2 117.82(17)
O6 C15 C16 112.2(2)
O6 C15 H15A 109.2
C16 C15 H15A 109.2
O6 C15 H15B 109.2
C16 C15 H15B 109.2
H15A C15 H15B 107.9
C15 C16 H16A 109.5
C15 C16 H16B 109.5
H16A C16 H16B 109.5
C15 C16 H16C 109.5
H16A C16 H16C 109.5
H16B C16 H16C 109.5
C13 C14 C9 120.51(19)
C13 C14 S1 119.78(17)
C9 C14 S1 119.71(15)
C10 C9 C14 118.78(19)
C10 C9 N1 120.78(18)
C14 C9 N1 120.43(17)
N1 C8 C6 127.13(18)
N1 C8 H8 116.4
C6 C8 H8 116.4
C4 C5 C6 120.3(2)
C4 C5 H5 119.9
C6 C5 H5 119.9
C5 C4 C3 120.4(2)
C5 C4 H4 119.8
C3 C4 H4 119.8
C2 C3 C4 120.4(2)
C2 C3 H3 119.8
C4 C3 H3 119.8
O2 C2 C3 125.16(19)
O2 C2 C1 113.90(17)
C3 C2 C1 120.9(2)
O2 C7 H7A 109.5
O2 C7 H7B 109.5
H7A C7 H7B 109.5
O2 C7 H7C 109.5
H7A C7 H7C 109.5
H7B C7 H7C 109.5
C11 C10 C9 120.3(2)
C11 C10 H10 119.9
C9 C10 H10 119.9
C12 C11 C10 121.0(2)
C12 C11 H11 119.5
C10 C11 H11 119.5
C11 C12 C13 119.5(2)
C11 C12 H12 120.2
C13 C12 H12 120.2
C12 C13 C14 119.9(2)
C12 C13 H13 120.1
C14 C13 H13 120.1

loop_
_geom_bond_atom_site_label_1
_geom_bond_atom_site_label_2
_geom_bond_distance
Cu1 O1 1.9085(14)
Cu1 O3 1.9573(15)
Cu1 N1 1.9841(16)
Cu1 O6 1.9912(14)
S1 O5 1.4342(17)
S1 O4 1.4438(19)
S1 O3 1.4854(16)
S1 C14 1.759(2)
O6 C15 1.440(3)
O6 H6E 0.866(18)
N1 C8 1.299(2)
N1 C9 1.432(2)
O2 C2 1.368(3)
O2 C7 1.420(3)
O1 C1 1.319(2)
O7 H7WA 0.844(17)
O7 H7WB 0.834(17)
C6 C1 1.405(3)
C6 C5 1.419(3)
C6 C8 1.434(3)
C1 C2 1.421(3)
C15 C16 1.489(3)
C15 H15A 0.9700
C15 H15B 0.9700
C16 H16A 0.9600
C16 H16B 0.9600
C16 H16C 0.9600
C14 C13 1.391(3)
C14 C9 1.394(3)
C9 C10 1.391(3)
C8 H8 0.9300
C5 C4 1.361(3)
C5 H5 0.9300
C4 C3 1.397(3)
C4 H4 0.9300
C3 C2 1.375(3)
C3 H3 0.9300
C7 H7A 0.9600
C7 H7B 0.9600
C7 H7C 0.9600
C10 C11 1.382(3)
C10 H10 0.9300
C11 C12 1.375(4)
C11 H11 0.9300
C12 C13 1.389(3)
C12 H12 0.9300
C13 H13 0.9300

loop_
_geom_hbond_atom_site_label_D
_geom_hbond_atom_site_label_H
_geom_hbond_atom_site_label_A
_geom_hbond_distance_DH
_geom_hbond_distance_HA
_geom_hbond_distance_DA
_geom_hbond_angle_DHA
_geom_hbond_site_symmetry_A
O7 H7WB O1 0.834(17) 2.51(3) 3.009(3) 120(3) 1_544
O7 H7WB O2 0.834(17) 2.111(18) 2.940(3) 172(3) 1_544
O7 H7WA O4 0.844(17) 1.98(2) 2.791(3) 161(3) 3_666
O6 H6E O7 0.866(18) 1.789(18) 2.654(2) 176(3) 1_566
C3 H3 O4 0.93 2.64 3.468(3) 149.2 2_556
C8 H8 O5 0.93 2.52 3.403(3) 157.6 4_575

loop_
_geom_torsion_atom_site_label_1
_geom_torsion_atom_site_label_2
_geom_torsion_atom_site_label_3
_geom_torsion_atom_site_label_4
_geom_torsion
O5 S1 O3 Cu1 179.50(11)
O4 S1 O3 Cu1 49.24(14)
C14 S1 O3 Cu1 -64.59(13)
Cu1 O1 C1 C6 22.7(3)
Cu1 O1 C1 C2 -159.59(14)
C5 C6 C1 O1 177.72(19)
C8 C6 C1 O1 0.0(3)
C5 C6 C1 C2 0.0(3)
C8 C6 C1 C2 -177.69(18)
Cu1 O6 C15 C16 -177.20(18)
O5 S1 C14 C13 -10.0(2)
O4 S1 C14 C13 114.09(18)
O3 S1 C14 C13 -128.37(17)
O5 S1 C14 C9 171.17(17)
O4 S1 C14 C9 -64.75(18)
O3 S1 C14 C9 52.80(18)
C13 C14 C9 C10 1.3(3)
S1 C14 C9 C10 -179.83(16)
C13 C14 C9 N1 -178.32(18)
S1 C14 C9 N1 0.5(3)
C8 N1 C9 C10 -42.0(3)
Cu1 N1 C9 C10 137.51(17)
C8 N1 C9 C14 137.62(19)
Cu1 N1 C9 C14 -42.8(2)
C9 N1 C8 C6 175.47(18)
Cu1 N1 C8 C6 -4.1(3)
C1 C6 C8 N1 -9.8(3)
C5 C6 C8 N1 172.4(2)
C1 C6 C5 C4 0.6(3)
C8 C6 C5 C4 178.5(2)
C6 C5 C4 C3 -0.8(3)
C5 C4 C3 C2 0.2(4)
C7 O2 C2 C3 0.4(3)
C7 O2 C2 C1 179.2(2)
C4 C3 C2 O2 179.2(2)
C4 C3 C2 C1 0.4(3)
O1 C1 C2 O2 2.7(3)
C6 C1 C2 O2 -179.40(18)
O1 C1 C2 C3 -178.37(19)
C6 C1 C2 C3 -0.5(3)
C14 C9 C10 C11 -1.7(3)
N1 C9 C10 C11 178.0(2)
C9 C10 C11 C12 0.9(4)
C10 C11 C12 C13 0.3(4)
C11 C12 C13 C14 -0.6(4)
C9 C14 C13 C12 -0.2(3)
S1 C14 C13 C12 -179.02(18)
